data_7054835
loop_
_publ_author_name
'Yadav, Manoj Kumar'
'Rajput, Gunjan'
'Prasad, Lal Bahadur'
'Drew, Michael G. B.'
'Singh, Nanhai'

_publ_section_title
;
 Rare intermolecular M&#x22EF;H--C anagostic interactions in homoleptic
 Ni(ii)--Pd(ii) dithiocarbamate complexes
;
_journal_issue 7
_journal_name_full 'New J. Chem.'
_journal_page_first 5493
_journal_paper_doi 10.1039/C5NJ00452G
_journal_volume 39
_journal_year 2015
_chemical_formula_sum 'C34 H38 N4 Ni O6 S4'
_chemical_formula_weight 785.63
_chemical_name_systematic
;
 ?
;
_space_group_IT_number 2
_symmetry_cell_setting triclinic
_symmetry_space_group_name_Hall '-P 1'
_symmetry_space_group_name_H-M 'P -1'
_atom_sites_solution_hydrogens geom
_atom_sites_solution_primary direct
_atom_sites_solution_secondary difmap
_audit_creation_method SHELXL-97
_audit_update_record
;
2015-04-24 deposited with the CCDC.
2015-05-06 downloaded from the CCDC.
;
_cell_angle_alpha 104.768(12)
_cell_angle_beta 103.014(11)
_cell_angle_gamma 105.644(14)
_cell_formula_units_Z 1
_cell_length_a 7.0268(10)
_cell_length_b 10.6267(18)
_cell_length_c 13.7577(16)
_cell_measurement_reflns_used 6893
_cell_measurement_temperature 293(2)
_cell_measurement_theta_max 27.50
_cell_measurement_theta_min 3.06
_cell_volume 907.7(3)
_computing_cell_refinement 'Crysalis, Oxford Diffraction'
_computing_data_collection 'Crysalis, Oxford Diffraction'
_computing_data_reduction 'Crysalis, Oxford Diffraction'
_computing_molecular_graphics PLATON(Spek,2004)
_computing_publication_material 'SHELXL-97, PLATON, WINGX(Farrugia,2012)'
_computing_structure_refinement 'SHELXL-97 (Sheldrick, 1997)'
_computing_structure_solution 'SHELXS-97 (Sheldrick, 1997)'
_diffrn_ambient_temperature 293(2)
_diffrn_measured_fraction_theta_full 0.951
_diffrn_measured_fraction_theta_max 0.951
_diffrn_measurement_device 'Oxford Diffaction X-Calibur System'
_diffrn_measurement_method '321 frames, counting time 10 s.'
_diffrn_radiation_monochromator graphite
_diffrn_radiation_source 'fine-focus sealed tube'
_diffrn_radiation_type MoK\a
_diffrn_radiation_wavelength 0.71073
_diffrn_reflns_av_R_equivalents 0.0337
_diffrn_reflns_av_sigmaI/netI 0.0833
_diffrn_reflns_limit_h_max 9
_diffrn_reflns_limit_h_min -9
_diffrn_reflns_limit_k_max 12
_diffrn_reflns_limit_k_min -13
_diffrn_reflns_limit_l_max 17
_diffrn_reflns_limit_l_min -12
_diffrn_reflns_number 6893
_diffrn_reflns_theta_full 27.50
_diffrn_reflns_theta_max 27.50
_diffrn_reflns_theta_min 3.06
_diffrn_standards_decay_% n/a
_diffrn_standards_interval_count n/a
_diffrn_standards_interval_time n/a
_diffrn_standards_number n/a
_exptl_absorpt_coefficient_mu 0.814
_exptl_absorpt_correction_T_max 1.000
_exptl_absorpt_correction_T_min 0.894
_exptl_absorpt_correction_type empirical
_exptl_absorpt_process_details 'ABSPACK, Oxford Diffraction Ltd'
_exptl_crystal_colour black
_exptl_crystal_density_diffrn 1.437
_exptl_crystal_density_method 'not measured'
_exptl_crystal_description needle
_exptl_crystal_F_000 410
_exptl_crystal_size_max 0.30
_exptl_crystal_size_mid 0.05
_exptl_crystal_size_min 0.05
_refine_diff_density_max 0.398
_refine_diff_density_min -0.316
_refine_diff_density_rms 0.064
_refine_ls_extinction_method none
_refine_ls_goodness_of_fit_ref 0.986
_refine_ls_hydrogen_treatment constr
_refine_ls_matrix_type full
_refine_ls_number_parameters 214
_refine_ls_number_reflns 3961
_refine_ls_number_restraints 0
_refine_ls_restrained_S_all 0.986
_refine_ls_R_factor_all 0.1042
_refine_ls_R_factor_gt 0.0573
_refine_ls_shift/su_max 0.000
_refine_ls_shift/su_mean 0.000
_refine_ls_structure_factor_coef Fsqd
_refine_ls_weighting_details 'calc w=1/[\s^2^(Fo^2^)+(0.0461P)^2^+0.0000P] where P=(Fo^2^+2Fc^2^)/3'
_refine_ls_weighting_scheme calc
_refine_ls_wR_factor_gt 0.1103
_refine_ls_wR_factor_ref 0.1286
_reflns_number_gt 2465
_reflns_number_total 3961
_reflns_threshold_expression >2sigma(I)
_cod_data_source_file c5nj00452g2.cif
_cod_data_source_block C3
_cod_depositor_comments 'Adding full bibliography for 7054833--7054836.cif.'
_cod_original_cell_volume 907.7(2)
_cod_original_sg_symbol_H-M P-1
_cod_database_code 7054835

loop_
_symmetry_equiv_pos_as_xyz
'x, y, z'
'-x, -y, -z'

loop_
_atom_site_label
_atom_site_type_symbol
_atom_site_fract_x
_atom_site_fract_y
_atom_site_fract_z
_atom_site_U_iso_or_equiv
_atom_site_adp_type
_atom_site_occupancy
_atom_site_symmetry_multiplicity
_atom_site_calc_flag
_atom_site_refinement_flags
S11 S 0.20016(12) -0.12123(10) -0.03763(7) 0.0456(3) Uani 1 1 d .
S13 S 0.19794(14) 0.03701(12) 0.15930(7) 0.0540(3) Uani 1 1 d .
Ni1 Ni 0.0000 0.0000 0.0000 0.0410(2) Uani 1 2 d S
C12 C 0.3101(5) -0.0698(4) 0.0974(3) 0.0381(8) Uani 1 1 d .
N44 N 0.4568(4) -0.1077(3) 0.1463(2) 0.0387(7) Uani 1 1 d .
O24 O 1.1029(4) 0.3836(3) 0.3780(3) 0.0811(10) Uani 1 1 d .
O25 O 1.3825(3) 0.2762(3) 0.4533(2) 0.0665(8) Uani 1 1 d .
C21 C 0.5338(4) -0.0644(4) 0.2625(2) 0.0439(9) Uani 1 1 d .
H21A H 0.5129 -0.1464 0.2834 0.053 Uiso 1 1 calc R
H21B H 0.4523 -0.0134 0.2916 0.053 Uiso 1 1 calc R
C22 C 0.7607(4) 0.0251(4) 0.3094(2) 0.0394(8) Uani 1 1 d .
C23 C 0.8213(5) 0.1615(4) 0.3163(3) 0.0495(10) Uani 1 1 d .
H23 H 0.7233 0.1971 0.2878 0.059 Uiso 1 1 calc R
C24 C 1.0282(6) 0.2474(4) 0.3657(3) 0.0548(10) Uani 1 1 d .
C25 C 1.1745(5) 0.1934(4) 0.4073(3) 0.0456(9) Uani 1 1 d .
C26 C 1.1143(5) 0.0552(4) 0.3984(2) 0.0397(9) Uani 1 1 d .
C27 C 0.9059(4) -0.0301(4) 0.3491(2) 0.0394(8) Uani 1 1 d .
H27 H 0.8648 -0.1234 0.3431 0.047 Uiso 1 1 calc R
O28 O 1.2690(3) 0.0098(3) 0.43864(18) 0.0501(7) Uani 1 1 d .
C241 C 0.9579(7) 0.4456(5) 0.3421(5) 0.120(2) Uani 1 1 d .
H24A H 0.8816 0.3954 0.2686 0.180 Uiso 1 1 calc R
H24B H 1.0313 0.5402 0.3508 0.180 Uiso 1 1 calc R
H24C H 0.8630 0.4432 0.3826 0.180 Uiso 1 1 calc R
C251 C 1.4303(6) 0.3581(5) 0.5600(3) 0.0804(15) Uani 1 1 d .
H25A H 1.3305 0.4038 0.5658 0.121 Uiso 1 1 calc R
H25B H 1.5673 0.4264 0.5835 0.121 Uiso 1 1 calc R
H25C H 1.4254 0.2999 0.6032 0.121 Uiso 1 1 calc R
C281 C 1.2138(5) -0.1335(4) 0.4251(3) 0.0522(10) Uani 1 1 d .
H28A H 1.1143 -0.1579 0.4609 0.078 Uiso 1 1 calc R
H28B H 1.3358 -0.1529 0.4542 0.078 Uiso 1 1 calc R
H28C H 1.1537 -0.1867 0.3510 0.078 Uiso 1 1 calc R
C51 C 0.5429(5) -0.2020(4) 0.0884(3) 0.0450(9) Uani 1 1 d .
H51A H 0.6928 -0.1579 0.1089 0.054 Uiso 1 1 calc R
H51B H 0.4859 -0.2204 0.0130 0.054 Uiso 1 1 calc R
C52 C 0.4941(5) -0.3358(3) 0.1100(2) 0.0558(11) Uani 1 1 d G
C53 C 0.2929(4) -0.4092(4) 0.1038(3) 0.0916(17) Uani 1 1 d G
H53 H 0.1855 -0.3760 0.0844 0.110 Uiso 1 1 calc R
C54 C 0.2522(6) -0.5321(4) 0.1265(3) 0.144(3) Uani 1 1 d G
H54 H 0.1175 -0.5812 0.1224 0.172 Uiso 1 1 calc R
C55 C 0.4127(9) -0.5816(3) 0.1554(3) 0.160(4) Uani 1 1 d G
H55 H 0.3854 -0.6638 0.1706 0.192 Uiso 1 1 calc R
N56 N 0.6139(7) -0.5082(4) 0.1616(2) 0.132(2) Uani 1 1 d G
C57 C 0.6546(4) -0.3853(4) 0.1389(2) 0.0872(16) Uani 1 1 d G
H57 H 0.7893 -0.3362 0.1430 0.105 Uiso 1 1 calc R

loop_
_atom_site_aniso_label
_atom_site_aniso_U_11
_atom_site_aniso_U_22
_atom_site_aniso_U_33
_atom_site_aniso_U_23
_atom_site_aniso_U_13
_atom_site_aniso_U_12
S11 0.0453(5) 0.0539(7) 0.0361(5) 0.0128(4) 0.0054(4) 0.0232(4)
S13 0.0560(6) 0.0724(8) 0.0389(5) 0.0147(5) 0.0079(4) 0.0397(5)
Ni1 0.0367(3) 0.0488(5) 0.0391(4) 0.0171(3) 0.0064(3) 0.0193(3)
C12 0.0323(16) 0.040(2) 0.0416(19) 0.0166(17) 0.0110(14) 0.0098(15)
N44 0.0322(14) 0.0453(19) 0.0370(15) 0.0163(14) 0.0058(12) 0.0127(13)
O24 0.0676(18) 0.048(2) 0.119(3) 0.0384(19) 0.0084(17) 0.0148(15)
O25 0.0434(14) 0.0526(19) 0.083(2) 0.0115(16) 0.0083(14) 0.0045(13)
C21 0.0326(17) 0.061(3) 0.0413(19) 0.0259(19) 0.0078(15) 0.0161(16)
C22 0.0346(17) 0.048(2) 0.0352(18) 0.0176(17) 0.0070(14) 0.0140(16)
C23 0.046(2) 0.054(3) 0.054(2) 0.026(2) 0.0073(17) 0.0245(18)
C24 0.059(2) 0.041(3) 0.061(3) 0.020(2) 0.0140(19) 0.0148(19)
C25 0.0366(19) 0.043(2) 0.052(2) 0.0107(19) 0.0116(16) 0.0115(17)
C26 0.0353(17) 0.050(2) 0.0346(18) 0.0120(17) 0.0111(14) 0.0177(16)
C27 0.0367(18) 0.040(2) 0.0390(19) 0.0134(16) 0.0074(14) 0.0126(15)
O28 0.0347(12) 0.0544(18) 0.0604(16) 0.0203(14) 0.0064(11) 0.0206(12)
C241 0.095(4) 0.059(4) 0.198(7) 0.060(4) 0.011(4) 0.028(3)
C251 0.065(3) 0.063(3) 0.076(3) 0.004(3) -0.011(2) 0.011(2)
C281 0.047(2) 0.057(3) 0.060(2) 0.023(2) 0.0135(18) 0.0285(19)
C51 0.0401(18) 0.044(2) 0.054(2) 0.0176(19) 0.0114(16) 0.0212(16)
C52 0.070(3) 0.043(3) 0.046(2) 0.0107(19) 0.0053(18) 0.021(2)
C53 0.091(4) 0.067(4) 0.093(4) 0.029(3) 0.016(3) 0.000(3)
C54 0.212(7) 0.060(5) 0.110(5) 0.036(4) 0.026(5) -0.013(5)
C55 0.308(11) 0.052(4) 0.088(5) 0.020(4) 0.037(7) 0.040(6)
N56 0.244(6) 0.081(4) 0.079(3) 0.028(3) 0.009(4) 0.104(4)
C57 0.124(4) 0.078(4) 0.063(3) 0.017(3) 0.004(3) 0.068(3)

loop_
_atom_type_symbol
_atom_type_description
_atom_type_scat_dispersion_real
_atom_type_scat_dispersion_imag
_atom_type_scat_source
C C 0.0033 0.0016 'International Tables Vol C Tables 4.2.6.8 and 6.1.1.4'
H H 0.0000 0.0000 'International Tables Vol C Tables 4.2.6.8 and 6.1.1.4'
N N 0.0061 0.0033 'International Tables Vol C Tables 4.2.6.8 and 6.1.1.4'
O O 0.0106 0.0060 'International Tables Vol C Tables 4.2.6.8 and 6.1.1.4'
S S 0.1246 0.1234 'International Tables Vol C Tables 4.2.6.8 and 6.1.1.4'
Ni Ni 0.3393 1.1124 'International Tables Vol C Tables 4.2.6.8 and 6.1.1.4'

loop_
_geom_angle_atom_site_label_1
_geom_angle_atom_site_label_2
_geom_angle_atom_site_label_3
_geom_angle
_geom_angle_site_symmetry_1
_geom_angle_site_symmetry_3
C12 S11 Ni1 84.93(12) . .
C12 S13 Ni1 85.74(11) . .
S13 Ni1 S13 180.00(6) 2 .
S13 Ni1 S11 79.39(4) 2 2
S13 Ni1 S11 100.61(4) . 2
S13 Ni1 S11 100.61(4) 2 .
S13 Ni1 S11 79.39(4) . .
S11 Ni1 S11 180.00(2) 2 .
N44 C12 S13 124.8(2) . .
N44 C12 S11 125.3(3) . .
S13 C12 S11 109.88(19) . .
C12 N44 C51 122.0(3) . .
C12 N44 C21 121.5(3) . .
C51 N44 C21 116.4(3) . .
C24 O24 C241 117.7(3) . .
C25 O25 C251 112.9(3) . .
N44 C21 C22 113.3(2) . .
N44 C21 H21A 108.9 . .
C22 C21 H21A 108.9 . .
N44 C21 H21B 108.9 . .
C22 C21 H21B 108.9 . .
H21A C21 H21B 107.7 . .
C23 C22 C27 120.4(3) . .
C23 C22 C21 119.9(3) . .
C27 C22 C21 119.6(3) . .
C22 C23 C24 120.5(4) . .
C22 C23 H23 119.8 . .
C24 C23 H23 119.8 . .
O24 C24 C23 125.0(4) . .
O24 C24 C25 115.4(3) . .
C23 C24 C25 119.5(4) . .
C26 C25 C24 120.0(3) . .
C26 C25 O25 119.6(3) . .
C24 C25 O25 120.3(4) . .
C25 C26 O28 116.2(3) . .
C25 C26 C27 120.0(3) . .
O28 C26 C27 123.8(3) . .
C22 C27 C26 119.5(3) . .
C22 C27 H27 120.2 . .
C26 C27 H27 120.2 . .
C26 O28 C281 117.4(3) . .
O24 C241 H24A 109.5 . .
O24 C241 H24B 109.5 . .
H24A C241 H24B 109.5 . .
O24 C241 H24C 109.5 . .
H24A C241 H24C 109.5 . .
H24B C241 H24C 109.5 . .
O25 C251 H25A 109.5 . .
O25 C251 H25B 109.5 . .
H25A C251 H25B 109.5 . .
O25 C251 H25C 109.5 . .
H25A C251 H25C 109.5 . .
H25B C251 H25C 109.5 . .
O28 C281 H28A 109.5 . .
O28 C281 H28B 109.5 . .
H28A C281 H28B 109.5 . .
O28 C281 H28C 109.5 . .
H28A C281 H28C 109.5 . .
H28B C281 H28C 109.5 . .
N44 C51 C52 111.6(3) . .
N44 C51 H51A 109.3 . .
C52 C51 H51A 109.3 . .
N44 C51 H51B 109.3 . .
C52 C51 H51B 109.3 . .
H51A C51 H51B 108.0 . .
C53 C52 C57 120.0 . .
C53 C52 C51 121.1(3) . .
C57 C52 C51 118.9(3) . .
C54 C53 C52 120.0 . .
C54 C53 H53 120.0 . .
C52 C53 H53 120.0 . .
C55 C54 C53 120.0 . .
C55 C54 H54 120.0 . .
C53 C54 H54 120.0 . .
C54 C55 N56 120.0 . .
C54 C55 H55 120.0 . .
N56 C55 H55 120.0 . .
C57 N56 C55 120.0 . .
N56 C57 C52 120.0 . .
N56 C57 H57 120.0 . .
C52 C57 H57 120.0 . .

loop_
_geom_bond_atom_site_label_1
_geom_bond_atom_site_label_2
_geom_bond_distance
_geom_bond_site_symmetry_2
S11 C12 1.719(3) .
S11 Ni1 2.2070(10) .
S13 C12 1.710(3) .
S13 Ni1 2.1875(10) .
Ni1 S13 2.1875(10) 2
Ni1 S11 2.2070(10) 2
C12 N44 1.315(4) .
N44 C51 1.463(4) .
N44 C21 1.471(4) .
O24 C24 1.350(5) .
O24 C241 1.421(5) .
O25 C25 1.384(4) .
O25 C251 1.413(5) .
C21 C22 1.506(4) .
C21 H21A 0.9700 .
C21 H21B 0.9700 .
C22 C23 1.368(5) .
C22 C27 1.385(4) .
C23 C24 1.390(5) .
C23 H23 0.9300 .
C24 C25 1.391(5) .
C25 C26 1.379(5) .
C26 O28 1.367(4) .
C26 C27 1.396(4) .
C27 H27 0.9300 .
O28 C281 1.416(4) .
C241 H24A 0.9600 .
C241 H24B 0.9600 .
C241 H24C 0.9600 .
C251 H25A 0.9600 .
C251 H25B 0.9600 .
C251 H25C 0.9600 .
C281 H28A 0.9600 .
C281 H28B 0.9600 .
C281 H28C 0.9600 .
C51 C52 1.492(4) .
C51 H51A 0.9700 .
C51 H51B 0.9700 .
C52 C53 1.3900 .
C52 C57 1.3900 .
C53 C54 1.3900 .
C53 H53 0.9300 .
C54 C55 1.3900 .
C54 H54 0.9300 .
C55 N56 1.3900 .
C55 H55 0.9300 .
N56 C57 1.3900 .
C57 H57 0.9300 .
